data_4300104
loop_
_publ_author_name
'Shoji Matsukawa'
'Shigeki Kuwata'
'Masanobu Hidai'

_publ_contact_author_address
;
        Department of Chemistry and Biotechnology, Graduate School of Engine
ering, The University of Tokyo, Hongo, Bunkyo-ku, Tokyo 113-8656, Japan

;
_publ_contact_author_email ' hidai@chembio.t.u-tokyo.ac.jp '
_publ_contact_author_fax ' +81-3-5841-7265 '
_publ_contact_author_name ' Masanobu HIDAI'
_publ_contact_author_phone ' +81-3-5841-7261 '
_publ_section_title
;
Syntheses, Structures, and Reactivities of Mono- and Dinuclear Iridium
Thiolato Complexes Containing Nitrosyl Ligands
;
_journal_name_full 'Inorganic Chemistry'
_journal_page_first 791
_journal_page_last 798
_journal_paper_doi 10.1021/ic990805b
_journal_volume 39
_journal_year 2000
_chemical_formula_sum 'C45 H50 Cl2 Ir2 N2 O2 P2 S2'
_chemical_formula_weight 1232.32
_space_group_IT_number 14
_symmetry_cell_setting monoclinic
_symmetry_Int_Tables_number 14
_symmetry_space_group_name_Hall '-P 2yn'
_symmetry_space_group_name_H-M 'P 1 21/n 1'
_audit_creation_date 'Thu Jun 10 11:25:10 1999'
_audit_creation_method 'from TEXRAY.INF file'
_cell_angle_alpha 90
_cell_angle_beta 93.64(2)
_cell_angle_gamma 90
_cell_formula_units_Z 4
_cell_length_a 12.538(3)
_cell_length_b 24.206(2)
_cell_length_c 15.678(3)
_cell_measurement_reflns_used 25
_cell_measurement_temperature 296.2
_cell_measurement_theta_max 20.0
_cell_measurement_theta_min 19.9
_cell_volume 4748.6(15)
_computing_cell_refinement 'Rigaku/AFC Diffractometer Control'
_computing_data_collection 'Rigaku/AFC Diffractometer Control'
_computing_data_reduction teXsan
_computing_publication_material teXsan
_computing_structure_refinement teXsan
_diffrn_ambient_temperature 296.2
_diffrn_measurement_device_type 'Rigaku AFC7R'
_diffrn_measurement_method \w-2\q
_diffrn_orient_matrix_UB_11 0.01957
_diffrn_orient_matrix_UB_12 -0.03385
_diffrn_orient_matrix_UB_13 -0.03207
_diffrn_orient_matrix_UB_21 0.04065
_diffrn_orient_matrix_UB_22 0.02329
_diffrn_orient_matrix_UB_23 -0.03945
_diffrn_orient_matrix_UB_31 0.06597
_diffrn_orient_matrix_UB_32 -0.00431
_diffrn_orient_matrix_UB_33 0.03873
_diffrn_radiation_detector 'scintillation counter'
_diffrn_radiation_monochromator graphite
_diffrn_radiation_source 'Rigaku rotating anode'
_diffrn_radiation_type 'Mo K\a'
_diffrn_radiation_wavelength 0.7107
_diffrn_reflns_av_R_equivalents 0.038
_diffrn_reflns_av_sigmaI/netI 0.073
_diffrn_reflns_limit_h_max 16
_diffrn_reflns_limit_h_min 0
_diffrn_reflns_limit_k_max 31
_diffrn_reflns_limit_k_min 0
_diffrn_reflns_limit_l_max 20
_diffrn_reflns_limit_l_min -20
_diffrn_reflns_number 11378
_diffrn_reflns_reduction_process 'Lp corrections applied'
_diffrn_reflns_theta_max 27.48
_diffrn_reflns_theta_min 2.52
_diffrn_standards_decay_% -4.53
_diffrn_standards_interval_count 150
_diffrn_standards_number 3
_exptl_absorpt_coefficient_mu 5.920
_exptl_absorpt_correction_T_max 0.997
_exptl_absorpt_correction_T_min 0.301
_exptl_absorpt_correction_type psi-scan
_exptl_absorpt_process_details '(North, Phillips & Mathews, 1968)'
_exptl_crystal_colour black
_exptl_crystal_density_diffrn 1.724
_exptl_crystal_density_method 'not measured'
_exptl_crystal_description prismatic
_exptl_crystal_F_000 2400.00
_exptl_crystal_size_max 0.700
_exptl_crystal_size_mid 0.400
_exptl_crystal_size_min 0.300
_refine_diff_density_max 2.54
_refine_diff_density_min -2.18
_refine_ls_extinction_coef 0.0043(1)
_refine_ls_extinction_method 'Zachariasen(1967) type 2 Gaussian isotropic'
_refine_ls_goodness_of_fit_ref 1.760
_refine_ls_hydrogen_treatment noref
_refine_ls_matrix_type full
_refine_ls_number_constraints 0
_refine_ls_number_parameters 515
_refine_ls_number_reflns 7493
_refine_ls_number_restraints 0
_refine_ls_R_factor_all 0.0461
_refine_ls_R_factor_gt 0.0461
_refine_ls_shift/su_max 0.0450
_refine_ls_shift/su_mean 0.0020
_refine_ls_structure_factor_coef F
_refine_ls_weighting_details 'w = 1/[\s^2^(Fo) + 0.00010|Fo|^2^]'
_refine_ls_weighting_scheme calc
_refine_ls_wR_factor_gt 0.0461
_refine_ls_wR_factor_ref 0.0461
_reflns_number_gt 7493
_reflns_number_total 10891
_reflns_threshold_expression >2.0sigma(I)
_cod_original_cell_volume 4748(1)
_cod_original_sg_symbol_H-M 'P 21/n '
_cod_original_formula_sum 'C45 H50 Cl2 Ir2 N2 O2 P2 S2 '
_cod_database_code 4300104

loop_
_symmetry_equiv_pos_as_xyz
x,y,z
1/2-x,1/2+y,1/2-z
-x,-y,-z
1/2+x,1/2-y,1/2+z

loop_
_atom_site_label
_atom_site_type_symbol
_atom_site_fract_x
_atom_site_fract_y
_atom_site_fract_z
_atom_site_U_iso_or_equiv
_atom_site_adp_type
_atom_site_occupancy
_atom_site_calc_flag
_atom_site_refinement_flags
_atom_site_disorder_assembly
_atom_site_disorder_group
Ir(1) Ir 0.05499(3) 0.12255(1) 0.33269(2) 0.03369(10) Uani 1.00 d . . .
Ir(2) Ir 0.21816(3) 0.06788(1) 0.27159(2) 0.03405(10) Uani 1.00 d . . .
Cl(1) Cl 0.8347(7) 0.0227(4) 0.0605(7) 0.336(6) Uani 1.00 d . . .
Cl(2) Cl 0.9030(7) -0.0663(3) 0.1581(8) 0.327(6) Uani 1.00 d . . .
S(1) S 0.1811(2) 0.16427(8) 0.2437(1) 0.0356(6) Uani 1.00 d . . .
S(2) S 0.2245(2) 0.11128(9) 0.4084(1) 0.0380(6) Uani 1.00 d . . .
P(1) P 0.0073(2) 0.20264(9) 0.4001(2) 0.0349(6) Uani 1.00 d . . .
P(2) P 0.3993(2) 0.06377(9) 0.2559(2) 0.0348(6) Uani 1.00 d . . .
O(1) O -0.1504(7) 0.0645(4) 0.3161(6) 0.094(4) Uani 1.00 d . . .
O(2) O 0.1722(7) -0.0416(3) 0.1986(7) 0.108(4) Uani 1.00 d . . .
N(1) N -0.0645(6) 0.0860(3) 0.3212(5) 0.046(2) Uani 1.00 d . . .
N(2) N 0.1833(7) 0.0036(3) 0.2289(6) 0.059(3) Uani 1.00 d . . .
C(1) C 0.1229(8) 0.1766(4) 0.1324(6) 0.043(3) Uani 1.00 d . . .
C(2) C 0.2147(9) 0.1782(5) 0.0746(7) 0.071(4) Uani 1.00 d . . .
C(3) C 0.0701(9) 0.2331(4) 0.1343(7) 0.065(4) Uani 1.00 d . . .
C(4) C 0.044(1) 0.1324(5) 0.1026(7) 0.073(4) Uani 1.00 d . . .
C(5) C 0.2223(9) 0.0603(4) 0.4972(6) 0.055(3) Uani 1.00 d . . .
C(6) C 0.189(1) 0.0923(5) 0.5747(7) 0.079(4) Uani 1.00 d . . .
C(7) C 0.147(1) 0.0131(5) 0.4747(9) 0.092(5) Uani 1.00 d . . .
C(8) C 0.337(1) 0.0419(5) 0.5126(8) 0.077(4) Uani 1.00 d . . .
C(9) C 0.1136(7) 0.2549(3) 0.4091(6) 0.041(3) Uani 1.00 d . . .
C(10) C 0.1991(8) 0.2474(4) 0.4695(7) 0.053(3) Uani 1.00 d . . .
C(11) C 0.2842(9) 0.2843(5) 0.4729(8) 0.065(4) Uani 1.00 d . . .
C(12) C 0.2836(8) 0.3283(5) 0.4175(9) 0.065(4) Uani 1.00 d . . .
C(13) C 0.2007(9) 0.3349(4) 0.3574(7) 0.061(4) Uani 1.00 d . . .
C(14) C 0.1150(8) 0.2985(4) 0.3530(6) 0.046(3) Uani 1.00 d . . .
C(15) C -0.0332(7) 0.1944(4) 0.5087(6) 0.041(3) Uani 1.00 d . . .
C(16) C -0.0182(9) 0.2341(4) 0.5717(7) 0.056(3) Uani 1.00 d . . .
C(17) C -0.053(1) 0.2266(5) 0.6532(7) 0.071(4) Uani 1.00 d . . .
C(18) C -0.104(1) 0.1783(6) 0.6704(8) 0.078(5) Uani 1.00 d . . .
C(19) C -0.123(1) 0.1392(6) 0.6105(8) 0.080(5) Uani 1.00 d . . .
C(20) C -0.0851(8) 0.1465(4) 0.5309(7) 0.054(3) Uani 1.00 d . . .
C(21) C -0.1075(7) 0.2387(3) 0.3481(6) 0.040(3) Uani 1.00 d . . .
C(22) C -0.1453(7) 0.2874(4) 0.3821(6) 0.044(3) Uani 1.00 d . . .
C(23) C -0.2327(8) 0.3145(4) 0.3449(8) 0.057(3) Uani 1.00 d . . .
C(24) C -0.2823(9) 0.2930(5) 0.2715(9) 0.067(4) Uani 1.00 d . . .
C(25) C -0.2478(9) 0.2444(5) 0.2376(8) 0.063(4) Uani 1.00 d . . .
C(26) C -0.1610(8) 0.2172(4) 0.2753(7) 0.054(3) Uani 1.00 d . . .
C(27) C 0.4843(7) 0.1088(3) 0.3249(6) 0.040(3) Uani 1.00 d . . .
C(28) C 0.5771(9) 0.0900(4) 0.3680(8) 0.060(4) Uani 1.00 d . . .
C(29) C 0.6412(10) 0.1253(5) 0.4174(8) 0.076(4) Uani 1.00 d . . .
C(30) C 0.6142(9) 0.1794(5) 0.4252(7) 0.063(4) Uani 1.00 d . . .
C(31) C 0.5231(9) 0.1991(4) 0.3823(8) 0.059(4) Uani 1.00 d . . .
C(32) C 0.4570(8) 0.1638(4) 0.3341(7) 0.048(3) Uani 1.00 d . . .
C(33) C 0.4550(7) -0.0059(3) 0.2731(6) 0.037(3) Uani 1.00 d . . .
C(34) C 0.5500(8) -0.0214(4) 0.2389(7) 0.051(3) Uani 1.00 d . . .
C(35) C 0.5912(9) -0.0736(4) 0.2520(7) 0.061(4) Uani 1.00 d . . .
C(36) C 0.5385(10) -0.1117(4) 0.2986(8) 0.062(4) Uani 1.00 d . . .
C(37) C 0.4446(9) -0.0975(4) 0.3322(8) 0.060(4) Uani 1.00 d . . .
C(38) C 0.4018(8) -0.0444(4) 0.3196(7) 0.048(3) Uani 1.00 d . . .
C(39) C 0.4408(7) 0.0784(3) 0.1496(6) 0.039(3) Uani 1.00 d . . .
C(40) C 0.3845(8) 0.0536(4) 0.0799(7) 0.051(3) Uani 1.00 d . . .
C(41) C 0.418(1) 0.0590(5) -0.0018(7) 0.068(4) Uani 1.00 d . . .
C(42) C 0.505(1) 0.0896(5) -0.0157(8) 0.067(4) Uani 1.00 d . . .
C(43) C 0.561(1) 0.1150(4) 0.0494(8) 0.068(4) Uani 1.00 d . . .
C(44) C 0.5310(9) 0.1094(4) 0.1320(8) 0.056(3) Uani 1.00 d . . .
C(45) C 0.922(2) -0.0052(9) 0.131(2) 0.19(1) Uani 1.00 d . . .
H(1) H 0.2459 0.1425 0.0722 0.0854 Uiso 1.00 calc . . .
H(2) H 0.1890 0.1892 0.0189 0.0854 Uiso 1.00 calc . . .
H(3) H 0.2668 0.2038 0.0965 0.0854 Uiso 1.00 calc . . .
H(4) H 0.1204 0.2594 0.1574 0.0778 Uiso 1.00 calc . . .
H(5) H 0.0466 0.2437 0.0779 0.0778 Uiso 1.00 calc . . .
H(6) H 0.0108 0.2316 0.1690 0.0778 Uiso 1.00 calc . . .
H(7) H -0.0111 0.1299 0.1416 0.0880 Uiso 1.00 calc . . .
H(8) H 0.0130 0.1417 0.0475 0.0880 Uiso 1.00 calc . . .
H(9) H 0.0793 0.0978 0.0999 0.0880 Uiso 1.00 calc . . .
H(10) H 0.2328 0.1240 0.5833 0.0944 Uiso 1.00 calc . . .
H(11) H 0.1162 0.1035 0.5655 0.0944 Uiso 1.00 calc . . .
H(12) H 0.1959 0.0693 0.6240 0.0944 Uiso 1.00 calc . . .
H(13) H 0.0766 0.0267 0.4662 0.1099 Uiso 1.00 calc . . .
H(14) H 0.1679 -0.0041 0.4238 0.1099 Uiso 1.00 calc . . .
H(15) H 0.1509 -0.0131 0.5199 0.1099 Uiso 1.00 calc . . .
H(16) H 0.3443 0.0202 0.5631 0.0922 Uiso 1.00 calc . . .
H(17) H 0.3573 0.0205 0.4654 0.0922 Uiso 1.00 calc . . .
H(18) H 0.3823 0.0734 0.5188 0.0922 Uiso 1.00 calc . . .
H(19) H 0.1991 0.2172 0.5082 0.0633 Uiso 1.00 calc . . .
H(20) H 0.3427 0.2791 0.5136 0.0778 Uiso 1.00 calc . . .
H(21) H 0.3408 0.3541 0.4210 0.0780 Uiso 1.00 calc . . .
H(22) H 0.2018 0.3647 0.3181 0.0732 Uiso 1.00 calc . . .
H(23) H 0.0575 0.3036 0.3114 0.0551 Uiso 1.00 calc . . .
H(24) H 0.0172 0.2675 0.5588 0.0668 Uiso 1.00 calc . . .
H(25) H -0.0419 0.2543 0.6958 0.0854 Uiso 1.00 calc . . .
H(26) H -0.1267 0.1722 0.7262 0.0943 Uiso 1.00 calc . . .
H(27) H -0.1616 0.1068 0.6231 0.0962 Uiso 1.00 calc . . .
H(28) H -0.0950 0.1178 0.4898 0.0652 Uiso 1.00 calc . . .
H(29) H -0.1099 0.3023 0.4323 0.0523 Uiso 1.00 calc . . .
H(30) H -0.2583 0.3475 0.3693 0.0679 Uiso 1.00 calc . . .
H(31) H -0.3412 0.3119 0.2439 0.0810 Uiso 1.00 calc . . .
H(32) H -0.2841 0.2296 0.1878 0.0752 Uiso 1.00 calc . . .
H(33) H -0.1376 0.1835 0.2515 0.0644 Uiso 1.00 calc . . .
H(34) H 0.5968 0.0523 0.3635 0.0720 Uiso 1.00 calc . . .
H(35) H 0.7050 0.1118 0.4462 0.0914 Uiso 1.00 calc . . .
H(36) H 0.6580 0.2034 0.4602 0.0760 Uiso 1.00 calc . . .
H(37) H 0.5056 0.2372 0.3858 0.0703 Uiso 1.00 calc . . .
H(38) H 0.3923 0.1774 0.3071 0.0578 Uiso 1.00 calc . . .
H(39) H 0.5870 0.0044 0.2060 0.0608 Uiso 1.00 calc . . .
H(40) H 0.6567 -0.0833 0.2286 0.0728 Uiso 1.00 calc . . .
H(41) H 0.5673 -0.1477 0.3074 0.0742 Uiso 1.00 calc . . .
H(42) H 0.4078 -0.1239 0.3643 0.0717 Uiso 1.00 calc . . .
H(43) H 0.3362 -0.0349 0.3430 0.0576 Uiso 1.00 calc . . .
H(44) H 0.3222 0.0327 0.0890 0.0611 Uiso 1.00 calc . . .
H(45) H 0.3790 0.0413 -0.0481 0.0812 Uiso 1.00 calc . . .
H(46) H 0.5273 0.0933 -0.0722 0.0805 Uiso 1.00 calc . . .
H(47) H 0.6219 0.1368 0.0383 0.0811 Uiso 1.00 calc . . .
H(48) H 0.5718 0.1267 0.1775 0.0670 Uiso 1.00 calc . . .
H(49) H 0.9896 -0.0039 0.1072 0.2232 Uiso 1.00 calc . . .
H(50) H 0.9230 0.0167 0.1809 0.2232 Uiso 1.00 calc . . .

loop_
_atom_site_aniso_label
_atom_site_aniso_U_11
_atom_site_aniso_U_22
_atom_site_aniso_U_33
_atom_site_aniso_U_12
_atom_site_aniso_U_13
_atom_site_aniso_U_23
Ir(1) 0.0363(2) 0.0369(2) 0.0280(2) 0.0018(1) 0.0031(1) -0.0001(1)
Ir(2) 0.0369(2) 0.0346(2) 0.0307(2) 0.0030(1) 0.0023(1) -0.0007(1)
Cl(1) 0.228(9) 0.34(1) 0.41(2) -0.130(8) -0.188(10) 0.10(1)
Cl(2) 0.237(9) 0.195(7) 0.55(2) -0.141(7) 0.008(10) 0.031(9)
S(1) 0.038(1) 0.039(1) 0.030(1) 0.0017(9) 0.0031(10) 0.0024(9)
S(2) 0.044(1) 0.043(1) 0.027(1) 0.0042(10) -0.0019(10) 0.0012(9)
P(1) 0.034(1) 0.039(1) 0.031(1) 0.0022(9) 0.003(1) -0.0028(10)
P(2) 0.037(1) 0.035(1) 0.032(1) 0.0033(9) 0.0037(10) -0.0013(10)
O(1) 0.062(6) 0.113(7) 0.108(8) -0.038(5) 0.017(5) -0.021(6)
O(2) 0.100(7) 0.052(5) 0.17(1) -0.003(5) -0.029(7) -0.048(6)
N(1) 0.040(5) 0.057(5) 0.042(5) -0.005(4) 0.005(4) 0.000(4)
N(2) 0.047(5) 0.043(5) 0.088(8) 0.003(4) 0.008(5) -0.005(5)
C(1) 0.046(6) 0.054(5) 0.030(5) 0.000(4) 0.001(4) 0.009(4)
C(2) 0.066(8) 0.103(9) 0.047(7) 0.017(7) 0.017(6) 0.016(7)
C(3) 0.075(8) 0.069(7) 0.051(8) 0.023(6) 0.000(6) 0.019(6)
C(4) 0.089(9) 0.083(8) 0.045(7) -0.010(7) -0.023(7) 0.012(6)
C(5) 0.074(8) 0.063(6) 0.029(6) 0.014(6) 0.004(5) 0.012(5)
C(6) 0.10(1) 0.100(9) 0.034(7) 0.036(8) 0.016(7) 0.018(6)
C(7) 0.13(1) 0.074(8) 0.08(1) -0.021(8) 0.006(9) 0.042(7)
C(8) 0.094(10) 0.085(8) 0.049(8) 0.042(7) -0.018(7) 0.005(6)
C(9) 0.034(5) 0.042(5) 0.045(6) 0.002(4) -0.002(4) -0.006(4)
C(10) 0.054(7) 0.046(5) 0.056(7) 0.001(5) -0.015(5) -0.004(5)
C(11) 0.047(7) 0.065(7) 0.081(10) 0.000(5) -0.012(6) -0.015(6)
C(12) 0.039(6) 0.069(7) 0.087(10) -0.015(5) 0.006(6) -0.019(7)
C(13) 0.068(8) 0.061(7) 0.055(8) -0.020(6) 0.020(6) -0.007(5)
C(14) 0.054(6) 0.053(6) 0.032(6) -0.001(5) 0.013(5) 0.008(4)
C(15) 0.032(5) 0.049(5) 0.040(6) 0.007(4) 0.000(4) 0.004(4)
C(16) 0.069(8) 0.057(6) 0.041(7) 0.009(5) 0.004(5) -0.002(5)
C(17) 0.091(10) 0.094(9) 0.026(6) 0.012(7) 0.000(6) -0.020(6)
C(18) 0.085(10) 0.11(1) 0.038(7) -0.001(8) 0.020(7) 0.010(7)
C(19) 0.087(10) 0.11(1) 0.046(8) -0.023(8) 0.020(7) 0.004(7)
C(20) 0.056(7) 0.073(7) 0.035(6) -0.007(5) 0.014(5) -0.002(5)
C(21) 0.034(5) 0.040(5) 0.046(6) 0.002(4) 0.008(4) 0.005(4)
C(22) 0.041(6) 0.046(5) 0.044(6) 0.005(4) 0.005(5) 0.001(4)
C(23) 0.050(7) 0.052(6) 0.069(8) 0.012(5) 0.017(6) 0.014(6)
C(24) 0.057(8) 0.072(7) 0.072(9) 0.015(6) 0.001(6) 0.028(7)
C(25) 0.050(7) 0.077(8) 0.059(8) 0.008(6) -0.012(6) 0.008(6)
C(26) 0.054(7) 0.060(6) 0.046(7) 0.009(5) -0.007(5) -0.006(5)
C(27) 0.041(5) 0.040(5) 0.039(6) -0.003(4) 0.000(4) 0.002(4)
C(28) 0.062(7) 0.045(6) 0.069(8) 0.010(5) -0.022(6) -0.008(5)
C(29) 0.069(8) 0.083(8) 0.072(9) 0.013(7) -0.032(7) -0.019(7)
C(30) 0.068(8) 0.076(8) 0.045(7) -0.009(6) -0.002(6) -0.019(6)
C(31) 0.058(7) 0.045(6) 0.073(9) -0.009(5) -0.002(6) -0.011(5)
C(32) 0.041(6) 0.046(5) 0.057(7) 0.001(4) -0.002(5) 0.000(5)
C(33) 0.039(5) 0.037(4) 0.036(5) 0.011(4) -0.003(4) -0.003(4)
C(34) 0.050(6) 0.057(6) 0.046(7) 0.012(5) 0.008(5) -0.002(5)
C(35) 0.065(8) 0.059(7) 0.057(8) 0.021(6) -0.006(6) -0.015(6)
C(36) 0.076(8) 0.043(6) 0.064(8) 0.021(5) -0.015(6) -0.013(5)
C(37) 0.068(8) 0.042(5) 0.068(8) 0.005(5) -0.007(6) 0.010(5)
C(38) 0.052(6) 0.038(5) 0.053(7) 0.001(4) 0.002(5) 0.005(4)
C(39) 0.047(6) 0.038(5) 0.031(5) 0.007(4) 0.005(4) 0.002(4)
C(40) 0.055(7) 0.059(6) 0.041(6) -0.002(5) 0.013(5) -0.007(5)
C(41) 0.079(9) 0.083(8) 0.042(7) -0.001(7) 0.004(6) -0.009(6)
C(42) 0.10(1) 0.059(7) 0.047(8) 0.006(6) 0.027(7) 0.004(6)
C(43) 0.090(10) 0.065(7) 0.051(8) -0.017(6) 0.030(7) 0.003(6)
C(44) 0.057(7) 0.047(6) 0.064(8) -0.003(5) 0.014(6) 0.000(5)
C(45) 0.15(2) 0.18(2) 0.21(3) -0.08(2) -0.06(2) 0.02(2)

loop_
_atom_type_symbol
_atom_type_description
_atom_type_scat_dispersion_real
_atom_type_scat_dispersion_imag
_atom_type_scat_source
C C 0.003 0.002
;International Tables for Crystallography
(1992, Vol. C, Tables 4.2.6.8 and 6.1.1.1)
;
H H 0.000 0.000
;International Tables for Crystallography
(1992, Vol. C, Table 6.1.1.2)
;
N N 0.006 0.003
;International Tables for Crystallography
(1992, Vol. C, Tables 4.2.6.8 and 6.1.1.1)
;
O O 0.011 0.006
;International Tables for Crystallography
(1992, Vol. C, Tables 4.2.6.8 and 6.1.1.1)
;
P P 0.102 0.094
;International Tables for Crystallography
(1992, Vol. C, Tables 4.2.6.8 and 6.1.1.1)
;
S S 0.125 0.123
;International Tables for Crystallography
(1992, Vol. C, Tables 4.2.6.8 and 6.1.1.1)
;
Ir Ir -1.444 7.990
;International Tables for Crystallography
(1992, Vol. C, Tables 4.2.6.8 and 6.1.1.1)
;
Cl Cl 0.148 0.159
;International Tables for Crystallography
(1992, Vol. C, Tables 4.2.6.8 and 6.1.1.1)
;

loop_
_geom_angle_atom_site_label_1
_geom_angle_atom_site_label_2
_geom_angle_atom_site_label_3
_geom_angle
_geom_angle_site_symmetry_1
_geom_angle_site_symmetry_2
_geom_angle_site_symmetry_3
_geom_angle_publ_flag
Ir(2) Ir(1) S(1) 56.65(5) 1_555 1_555 1_555 yes
Ir(2) Ir(1) S(2) 56.05(6) 1_555 1_555 1_555 yes
Ir(2) Ir(1) P(1) 144.07(6) 1_555 1_555 1_555 yes
Ir(2) Ir(1) N(1) 112.7(3) 1_555 1_555 1_555 yes
S(1) Ir(1) S(2) 74.80(8) 1_555 1_555 1_555 yes
S(1) Ir(1) P(1) 96.46(8) 1_555 1_555 1_555 yes
S(1) Ir(1) N(1) 138.5(3) 1_555 1_555 1_555 yes
S(2) Ir(1) P(1) 96.72(8) 1_555 1_555 1_555 yes
S(2) Ir(1) N(1) 136.8(3) 1_555 1_555 1_555 yes
P(1) Ir(1) N(1) 103.2(3) 1_555 1_555 1_555 yes
Ir(1) Ir(2) S(1) 56.08(6) 1_555 1_555 1_555 yes
Ir(1) Ir(2) S(2) 55.98(6) 1_555 1_555 1_555 yes
Ir(1) Ir(2) P(2) 147.66(6) 1_555 1_555 1_555 yes
Ir(1) Ir(2) N(2) 113.7(3) 1_555 1_555 1_555 yes
S(1) Ir(2) S(2) 74.48(7) 1_555 1_555 1_555 yes
S(1) Ir(2) P(2) 101.67(8) 1_555 1_555 1_555 yes
S(1) Ir(2) N(2) 139.0(3) 1_555 1_555 1_555 yes
S(2) Ir(2) P(2) 97.95(8) 1_555 1_555 1_555 yes
S(2) Ir(2) N(2) 137.2(3) 1_555 1_555 1_555 yes
P(2) Ir(2) N(2) 98.4(3) 1_555 1_555 1_555 yes
Ir(1) S(1) Ir(2) 67.27(6) 1_555 1_555 1_555 yes
Ir(1) S(1) C(1) 112.1(3) 1_555 1_555 1_555 yes
Ir(2) S(1) C(1) 112.5(3) 1_555 1_555 1_555 yes
Ir(1) S(2) Ir(2) 67.97(6) 1_555 1_555 1_555 yes
Ir(1) S(2) C(5) 113.2(4) 1_555 1_555 1_555 yes
Ir(2) S(2) C(5) 112.3(3) 1_555 1_555 1_555 yes
Ir(1) P(1) C(9) 114.0(3) 1_555 1_555 1_555 yes
Ir(1) P(1) C(15) 115.6(3) 1_555 1_555 1_555 yes
Ir(1) P(1) C(21) 114.6(3) 1_555 1_555 1_555 yes
C(9) P(1) C(15) 104.4(4) 1_555 1_555 1_555 yes
C(9) P(1) C(21) 104.6(4) 1_555 1_555 1_555 yes
C(15) P(1) C(21) 102.2(4) 1_555 1_555 1_555 yes
Ir(2) P(2) C(27) 116.9(3) 1_555 1_555 1_555 yes
Ir(2) P(2) C(33) 113.1(3) 1_555 1_555 1_555 yes
Ir(2) P(2) C(39) 115.6(3) 1_555 1_555 1_555 yes
C(27) P(2) C(33) 104.9(4) 1_555 1_555 1_555 yes
C(27) P(2) C(39) 103.7(4) 1_555 1_555 1_555 yes
C(33) P(2) C(39) 100.7(4) 1_555 1_555 1_555 yes
Ir(1) N(1) O(1) 174.7(8) 1_555 1_555 1_555 yes
Ir(2) N(2) O(2) 172.1(8) 1_555 1_555 1_555 yes
S(1) C(1) C(2) 107.2(7) 1_555 1_555 1_555 yes
S(1) C(1) C(3) 105.6(7) 1_555 1_555 1_555 yes
S(1) C(1) C(4) 112.7(7) 1_555 1_555 1_555 yes
C(2) C(1) C(3) 109.7(9) 1_555 1_555 1_555 yes
C(2) C(1) C(4) 110.1(10) 1_555 1_555 1_555 yes
C(3) C(1) C(4) 111.4(9) 1_555 1_555 1_555 yes
C(1) C(2) H(1) 109(1) 1_555 1_555 1_555 no
C(1) C(2) H(2) 109(1) 1_555 1_555 1_555 no
C(1) C(2) H(3) 109(1) 1_555 1_555 1_555 no
H(1) C(2) H(2) 109(1) 1_555 1_555 1_555 no
H(1) C(2) H(3) 109(1) 1_555 1_555 1_555 no
H(2) C(2) H(3) 109(1) 1_555 1_555 1_555 no
C(1) C(3) H(4) 109.4(9) 1_555 1_555 1_555 no
C(1) C(3) H(5) 109(1) 1_555 1_555 1_555 no
C(1) C(3) H(6) 109.5(9) 1_555 1_555 1_555 no
H(4) C(3) H(5) 109(1) 1_555 1_555 1_555 no
H(4) C(3) H(6) 109(1) 1_555 1_555 1_555 no
H(5) C(3) H(6) 109(1) 1_555 1_555 1_555 no
C(1) C(4) H(7) 109(1) 1_555 1_555 1_555 no
C(1) C(4) H(8) 109.5(10) 1_555 1_555 1_555 no
C(1) C(4) H(9) 109(1) 1_555 1_555 1_555 no
H(7) C(4) H(8) 109(1) 1_555 1_555 1_555 no
H(7) C(4) H(9) 109(1) 1_555 1_555 1_555 no
H(8) C(4) H(9) 109(1) 1_555 1_555 1_555 no
S(2) C(5) C(6) 106.2(7) 1_555 1_555 1_555 yes
S(2) C(5) C(7) 111.5(7) 1_555 1_555 1_555 yes
S(2) C(5) C(8) 104.8(8) 1_555 1_555 1_555 yes
C(6) C(5) C(7) 111(1) 1_555 1_555 1_555 yes
C(6) C(5) C(8) 109.4(9) 1_555 1_555 1_555 yes
C(7) C(5) C(8) 112.7(10) 1_555 1_555 1_555 yes
C(5) C(6) H(10) 109(1) 1_555 1_555 1_555 no
C(5) C(6) H(11) 109(1) 1_555 1_555 1_555 no
C(5) C(6) H(12) 109(1) 1_555 1_555 1_555 no
H(10) C(6) H(11) 109(1) 1_555 1_555 1_555 no
H(10) C(6) H(12) 109(1) 1_555 1_555 1_555 no
H(11) C(6) H(12) 109(1) 1_555 1_555 1_555 no
C(5) C(7) H(13) 109(1) 1_555 1_555 1_555 no
C(5) C(7) H(14) 109(1) 1_555 1_555 1_555 no
C(5) C(7) H(15) 109(1) 1_555 1_555 1_555 no
H(13) C(7) H(14) 109(1) 1_555 1_555 1_555 no
H(13) C(7) H(15) 109(1) 1_555 1_555 1_555 no
H(14) C(7) H(15) 109(1) 1_555 1_555 1_555 no
C(5) C(8) H(16) 109(1) 1_555 1_555 1_555 no
C(5) C(8) H(17) 109(1) 1_555 1_555 1_555 no
C(5) C(8) H(18) 109.5(9) 1_555 1_555 1_555 no
H(16) C(8) H(17) 109(1) 1_555 1_555 1_555 no
H(16) C(8) H(18) 109(1) 1_555 1_555 1_555 no
H(17) C(8) H(18) 109(1) 1_555 1_555 1_555 no
P(1) C(9) C(10) 119.0(7) 1_555 1_555 1_555 yes
P(1) C(9) C(14) 121.2(7) 1_555 1_555 1_555 yes
C(10) C(9) C(14) 119.6(9) 1_555 1_555 1_555 yes
C(9) C(10) C(11) 119.8(10) 1_555 1_555 1_555 yes
C(9) C(10) H(19) 120.1(10) 1_555 1_555 1_555 no
C(11) C(10) H(19) 120.1(10) 1_555 1_555 1_555 no
C(10) C(11) C(12) 120.1(10) 1_555 1_555 1_555 yes
C(10) C(11) H(20) 119(1) 1_555 1_555 1_555 no
C(12) C(11) H(20) 119(1) 1_555 1_555 1_555 no
C(11) C(12) C(13) 119.9(10) 1_555 1_555 1_555 yes
C(11) C(12) H(21) 120(1) 1_555 1_555 1_555 no
C(13) C(12) H(21) 120(1) 1_555 1_555 1_555 no
C(12) C(13) C(14) 120(1) 1_555 1_555 1_555 yes
C(12) C(13) H(22) 119(1) 1_555 1_555 1_555 no
C(14) C(13) H(22) 119(1) 1_555 1_555 1_555 no
C(9) C(14) C(13) 119.8(9) 1_555 1_555 1_555 yes
C(9) C(14) H(23) 120.1(9) 1_555 1_555 1_555 no
C(13) C(14) H(23) 120.1(9) 1_555 1_555 1_555 no
P(1) C(15) C(16) 123.9(8) 1_555 1_555 1_555 yes
P(1) C(15) C(20) 119.4(7) 1_555 1_555 1_555 yes
C(16) C(15) C(20) 116.6(10) 1_555 1_555 1_555 yes
C(15) C(16) C(17) 121(1) 1_555 1_555 1_555 yes
C(15) C(16) H(24) 119(1) 1_555 1_555 1_555 no
C(17) C(16) H(24) 119(1) 1_555 1_555 1_555 no
C(16) C(17) C(18) 118(1) 1_555 1_555 1_555 yes
C(16) C(17) H(25) 120(1) 1_555 1_555 1_555 no
C(18) C(17) H(25) 120(1) 1_555 1_555 1_555 no
C(17) C(18) C(19) 121(1) 1_555 1_555 1_555 yes
C(17) C(18) H(26) 119(1) 1_555 1_555 1_555 no
C(19) C(18) H(26) 119(1) 1_555 1_555 1_555 no
C(18) C(19) C(20) 119(1) 1_555 1_555 1_555 yes
C(18) C(19) H(27) 120(1) 1_555 1_555 1_555 no
C(20) C(19) H(27) 120(1) 1_555 1_555 1_555 no
C(15) C(20) C(19) 121(1) 1_555 1_555 1_555 yes
C(15) C(20) H(28) 119(1) 1_555 1_555 1_555 no
C(19) C(20) H(28) 119(1) 1_555 1_555 1_555 no
P(1) C(21) C(22) 120.8(7) 1_555 1_555 1_555 yes
P(1) C(21) C(26) 120.8(7) 1_555 1_555 1_555 yes
C(22) C(21) C(26) 118.4(8) 1_555 1_555 1_555 yes
C(21) C(22) C(23) 121.7(9) 1_555 1_555 1_555 yes
C(21) C(22) H(29) 119.1(9) 1_555 1_555 1_555 no
C(23) C(22) H(29) 119.2(10) 1_555 1_555 1_555 no
C(22) C(23) C(24) 118.6(10) 1_555 1_555 1_555 yes
C(22) C(23) H(30) 120(1) 1_555 1_555 1_555 no
C(24) C(23) H(30) 120(1) 1_555 1_555 1_555 no
C(23) C(24) C(25) 120.9(10) 1_555 1_555 1_555 yes
C(23) C(24) H(31) 119(1) 1_555 1_555 1_555 no
C(25) C(24) H(31) 119(1) 1_555 1_555 1_555 no
C(24) C(25) C(26) 120(1) 1_555 1_555 1_555 yes
C(24) C(25) H(32) 119(1) 1_555 1_555 1_555 no
C(26) C(25) H(32) 119(1) 1_555 1_555 1_555 no
C(21) C(26) C(25) 120.1(10) 1_555 1_555 1_555 yes
C(21) C(26) H(33) 119.9(9) 1_555 1_555 1_555 no
C(25) C(26) H(33) 119(1) 1_555 1_555 1_555 no
P(2) C(27) C(28) 122.2(7) 1_555 1_555 1_555 yes
P(2) C(27) C(32) 119.7(7) 1_555 1_555 1_555 yes
C(28) C(27) C(32) 118.0(8) 1_555 1_555 1_555 yes
C(27) C(28) C(29) 120.9(9) 1_555 1_555 1_555 yes
C(27) C(28) H(34) 119.6(9) 1_555 1_555 1_555 no
C(29) C(28) H(34) 119(1) 1_555 1_555 1_555 no
C(28) C(29) C(30) 120.5(10) 1_555 1_555 1_555 yes
C(28) C(29) H(35) 119(1) 1_555 1_555 1_555 no
C(30) C(29) H(35) 119(1) 1_555 1_555 1_555 no
C(29) C(30) C(31) 119.7(10) 1_555 1_555 1_555 yes
C(29) C(30) H(36) 120(1) 1_555 1_555 1_555 no
C(31) C(30) H(36) 120(1) 1_555 1_555 1_555 no
C(30) C(31) C(32) 120.3(9) 1_555 1_555 1_555 yes
C(30) C(31) H(37) 119(1) 1_555 1_555 1_555 no
C(32) C(31) H(37) 119(1) 1_555 1_555 1_555 no
C(27) C(32) C(31) 120.5(9) 1_555 1_555 1_555 yes
C(27) C(32) H(38) 119.7(9) 1_555 1_555 1_555 no
C(31) C(32) H(38) 119.7(9) 1_555 1_555 1_555 no
P(2) C(33) C(34) 121.3(7) 1_555 1_555 1_555 yes
P(2) C(33) C(38) 120.3(7) 1_555 1_555 1_555 yes
C(34) C(33) C(38) 118.4(8) 1_555 1_555 1_555 yes
C(33) C(34) C(35) 120(1) 1_555 1_555 1_555 yes
C(33) C(34) H(39) 119.5(9) 1_555 1_555 1_555 no
C(35) C(34) H(39) 119(1) 1_555 1_555 1_555 no
C(34) C(35) C(36) 120(1) 1_555 1_555 1_555 yes
C(34) C(35) H(40) 119(1) 1_555 1_555 1_555 no
C(36) C(35) H(40) 119(1) 1_555 1_555 1_555 no
C(35) C(36) C(37) 119.5(9) 1_555 1_555 1_555 yes
C(35) C(36) H(41) 120(1) 1_555 1_555 1_555 no
C(37) C(36) H(41) 120(1) 1_555 1_555 1_555 no
C(36) C(37) C(38) 120(1) 1_555 1_555 1_555 yes
C(36) C(37) H(42) 119(1) 1_555 1_555 1_555 no
C(38) C(37) H(42) 119(1) 1_555 1_555 1_555 no
C(33) C(38) C(37) 120.0(10) 1_555 1_555 1_555 yes
C(33) C(38) H(43) 120.0(9) 1_555 1_555 1_555 no
C(37) C(38) H(43) 120.0(10) 1_555 1_555 1_555 no
P(2) C(39) C(40) 118.3(7) 1_555 1_555 1_555 yes
P(2) C(39) C(44) 124.7(8) 1_555 1_555 1_555 yes
C(40) C(39) C(44) 116.7(9) 1_555 1_555 1_555 yes
C(39) C(40) C(41) 121(1) 1_555 1_555 1_555 yes
C(39) C(40) H(44) 119(1) 1_555 1_555 1_555 no
C(41) C(40) H(44) 119(1) 1_555 1_555 1_555 no
C(40) C(41) C(42) 119(1) 1_555 1_555 1_555 yes
C(40) C(41) H(45) 120(1) 1_555 1_555 1_555 no
C(42) C(41) H(45) 120(1) 1_555 1_555 1_555 no
C(41) C(42) C(43) 121(1) 1_555 1_555 1_555 yes
C(41) C(42) H(46) 119(1) 1_555 1_555 1_555 no
C(43) C(42) H(46) 119(1) 1_555 1_555 1_555 no
C(42) C(43) C(44) 120(1) 1_555 1_555 1_555 yes
C(42) C(43) H(47) 119(1) 1_555 1_555 1_555 no
C(44) C(43) H(47) 119(1) 1_555 1_555 1_555 no
C(39) C(44) C(43) 120(1) 1_555 1_555 1_555 yes
C(39) C(44) H(48) 119(1) 1_555 1_555 1_555 no
C(43) C(44) H(48) 119(1) 1_555 1_555 1_555 no
Cl(1) C(45) Cl(2) 117(1) 1_555 1_555 1_555 yes
Cl(1) C(45) H(49) 107(1) 1_555 1_555 1_555 no
Cl(1) C(45) H(50) 107(1) 1_555 1_555 1_555 no
Cl(2) C(45) H(49) 107(1) 1_555 1_555 1_555 no
Cl(2) C(45) H(50) 107(2) 1_555 1_555 1_555 no
H(49) C(45) H(50) 109(1) 1_555 1_555 1_555 no

loop_
_geom_bond_atom_site_label_1
_geom_bond_atom_site_label_2
_geom_bond_distance
_geom_bond_site_symmetry_1
_geom_bond_site_symmetry_2
_geom_bond_publ_flag
Ir(1) Ir(2) 2.6653(6) 1_555 1_555 yes
Ir(1) S(1) 2.398(2) 1_555 1_555 yes
Ir(1) S(2) 2.383(2) 1_555 1_555 yes
Ir(1) P(1) 2.305(2) 1_555 1_555 yes
Ir(1) N(1) 1.739(8) 1_555 1_555 yes
Ir(2) S(1) 2.414(2) 1_555 1_555 yes
Ir(2) S(2) 2.385(2) 1_555 1_555 yes
Ir(2) P(2) 2.301(2) 1_555 1_555 yes
Ir(2) N(2) 1.738(8) 1_555 1_555 yes
Cl(1) C(45) 1.64(2) 1_555 1_555 yes
Cl(2) C(45) 1.56(2) 1_555 1_555 yes
S(1) C(1) 1.872(9) 1_555 1_555 yes
S(2) C(5) 1.862(10) 1_555 1_555 yes
P(1) C(9) 1.836(9) 1_555 1_555 yes
P(1) C(15) 1.82(1) 1_555 1_555 yes
P(1) C(21) 1.830(9) 1_555 1_555 yes
P(2) C(27) 1.829(9) 1_555 1_555 yes
P(2) C(33) 1.838(8) 1_555 1_555 yes
P(2) C(39) 1.812(9) 1_555 1_555 yes
O(1) N(1) 1.194(10) 1_555 1_555 yes
O(2) N(2) 1.198(9) 1_555 1_555 yes
C(1) C(2) 1.51(1) 1_555 1_555 yes
C(1) C(3) 1.52(1) 1_555 1_555 yes
C(1) C(4) 1.51(1) 1_555 1_555 yes
C(5) C(6) 1.52(1) 1_555 1_555 yes
C(5) C(7) 1.51(2) 1_555 1_555 yes
C(5) C(8) 1.51(1) 1_555 1_555 yes
C(9) C(10) 1.40(1) 1_555 1_555 yes
C(9) C(14) 1.37(1) 1_555 1_555 yes
C(10) C(11) 1.39(1) 1_555 1_555 yes
C(11) C(12) 1.37(2) 1_555 1_555 yes
C(12) C(13) 1.37(1) 1_555 1_555 yes
C(13) C(14) 1.39(1) 1_555 1_555 yes
C(15) C(16) 1.38(1) 1_555 1_555 yes
C(15) C(20) 1.38(1) 1_555 1_555 yes
C(16) C(17) 1.39(1) 1_555 1_555 yes
C(17) C(18) 1.37(2) 1_555 1_555 yes
C(18) C(19) 1.34(2) 1_555 1_555 yes
C(19) C(20) 1.37(1) 1_555 1_555 yes
C(21) C(22) 1.39(1) 1_555 1_555 yes
C(21) C(26) 1.39(1) 1_555 1_555 yes
C(22) C(23) 1.38(1) 1_555 1_555 yes
C(23) C(24) 1.38(2) 1_555 1_555 yes
C(24) C(25) 1.37(2) 1_555 1_555 yes
C(25) C(26) 1.37(1) 1_555 1_555 yes
C(27) C(28) 1.39(1) 1_555 1_555 yes
C(27) C(32) 1.39(1) 1_555 1_555 yes
C(28) C(29) 1.38(1) 1_555 1_555 yes
C(29) C(30) 1.36(1) 1_555 1_555 yes
C(30) C(31) 1.37(1) 1_555 1_555 yes
C(31) C(32) 1.38(1) 1_555 1_555 yes
C(33) C(34) 1.39(1) 1_555 1_555 yes
C(33) C(38) 1.38(1) 1_555 1_555 yes
C(34) C(35) 1.38(1) 1_555 1_555 yes
C(35) C(36) 1.37(2) 1_555 1_555 yes
C(36) C(37) 1.36(2) 1_555 1_555 yes
C(37) C(38) 1.40(1) 1_555 1_555 yes
C(39) C(40) 1.40(1) 1_555 1_555 yes
C(39) C(44) 1.40(1) 1_555 1_555 yes
C(40) C(41) 1.38(1) 1_555 1_555 yes
C(41) C(42) 1.35(2) 1_555 1_555 yes
C(42) C(43) 1.35(2) 1_555 1_555 yes
C(43) C(44) 1.38(1) 1_555 1_555 yes

loop_
_geom_contact_atom_site_label_1
_geom_contact_atom_site_label_2
_geom_contact_distance
_geom_contact_site_symmetry_1
_geom_contact_site_symmetry_2
_geom_contact_publ_flag
Ir(1) Ir(2) 2.6653(6) 1_555 1_555 ?
Cl(2) O(2) 3.45(1) 1_555 1_655 ?
Cl(2) C(23) 3.59(1) 1_555 2_545 ?
O(1) C(29) 3.47(2) 1_555 1_455 ?
O(1) C(45) 3.53(3) 1_555 1_455 ?
O(2) C(45) 3.37(2) 1_555 1_455 ?
O(2) C(13) 3.52(1) 1_555 2_545 ?
N(2) C(45) 3.54(2) 1_555 1_455 ?
C(41) C(41) 3.52(2) 1_555 3_655 ?

loop_
_geom_torsion_atom_site_label_1
_geom_torsion_atom_site_label_2
_geom_torsion_atom_site_label_3
_geom_torsion_atom_site_label_4
_geom_torsion
_geom_torsion_site_symmetry_1
_geom_torsion_site_symmetry_2
_geom_torsion_site_symmetry_3
_geom_torsion_site_symmetry_4
_geom_torsion_publ_flag
Ir(1) Ir(2) S(1) C(1) -105.6(3) 1_555 1_555 1_555 1_555 yes
Ir(1) Ir(2) S(2) C(5) 107.0(4) 1_555 1_555 1_555 1_555 yes
Ir(1) Ir(2) P(2) C(27) 15.7(4) 1_555 1_555 1_555 1_555 yes
Ir(1) Ir(2) P(2) C(33) 137.8(3) 1_555 1_555 1_555 1_555 yes
Ir(1) Ir(2) P(2) C(39) -106.8(3) 1_555 1_555 1_555 1_555 yes
Ir(1) Ir(2) N(2) O(2) -173(6) 1_555 1_555 1_555 1_555 yes
Ir(1) S(1) Ir(2) S(2) -59.14(7) 1_555 1_555 1_555 1_555 yes
Ir(1) S(1) Ir(2) P(2) -154.26(7) 1_555 1_555 1_555 1_555 yes
Ir(1) S(1) Ir(2) N(2) 88.1(5) 1_555 1_555 1_555 1_555 yes
Ir(1) S(1) C(1) C(2) -155.4(6) 1_555 1_555 1_555 1_555 yes
Ir(1) S(1) C(1) C(3) 87.6(7) 1_555 1_555 1_555 1_555 yes
Ir(1) S(1) C(1) C(4) -34.1(9) 1_555 1_555 1_555 1_555 yes
Ir(1) S(2) Ir(2) S(1) 59.25(6) 1_555 1_555 1_555 1_555 yes
Ir(1) S(2) Ir(2) P(2) 159.22(6) 1_555 1_555 1_555 1_555 yes
Ir(1) S(2) Ir(2) N(2) -89.2(4) 1_555 1_555 1_555 1_555 yes
Ir(1) S(2) C(5) C(6) -86.5(8) 1_555 1_555 1_555 1_555 yes
Ir(1) S(2) C(5) C(7) 35.6(10) 1_555 1_555 1_555 1_555 yes
Ir(1) S(2) C(5) C(8) 157.8(6) 1_555 1_555 1_555 1_555 yes
Ir(1) P(1) C(9) C(10) -75.1(9) 1_555 1_555 1_555 1_555 yes
Ir(1) P(1) C(9) C(14) 99.4(8) 1_555 1_555 1_555 1_555 yes
Ir(1) P(1) C(15) C(16) 149.4(7) 1_555 1_555 1_555 1_555 yes
Ir(1) P(1) C(15) C(20) -32.6(9) 1_555 1_555 1_555 1_555 yes
Ir(1) P(1) C(21) C(22) 179.6(7) 1_555 1_555 1_555 1_555 yes
Ir(1) P(1) C(21) C(26) 1.7(9) 1_555 1_555 1_555 1_555 yes
Ir(2) Ir(1) S(1) C(1) 106.1(3) 1_555 1_555 1_555 1_555 yes
Ir(2) Ir(1) S(2) C(5) -105.8(4) 1_555 1_555 1_555 1_555 yes
Ir(2) Ir(1) P(1) C(9) 9.0(4) 1_555 1_555 1_555 1_555 yes
Ir(2) Ir(1) P(1) C(15) -112.0(3) 1_555 1_555 1_555 1_555 yes
Ir(2) Ir(1) P(1) C(21) 129.5(3) 1_555 1_555 1_555 1_555 yes
Ir(2) Ir(1) N(1) O(1) -177(8) 1_555 1_555 1_555 1_555 yes
Ir(2) S(1) Ir(1) S(2) 59.06(6) 1_555 1_555 1_555 1_555 yes
Ir(2) S(1) Ir(1) P(1) 154.30(7) 1_555 1_555 1_555 1_555 yes
Ir(2) S(1) Ir(1) N(1) -87.3(4) 1_555 1_555 1_555 1_555 yes
Ir(2) S(1) C(1) C(2) -81.9(7) 1_555 1_555 1_555 1_555 yes
Ir(2) S(1) C(1) C(3) 161.1(6) 1_555 1_555 1_555 1_555 yes
Ir(2) S(1) C(1) C(4) 39.4(9) 1_555 1_555 1_555 1_555 yes
Ir(2) S(2) Ir(1) S(1) -59.74(6) 1_555 1_555 1_555 1_555 yes
Ir(2) S(2) Ir(1) P(1) -154.64(7) 1_555 1_555 1_555 1_555 yes
Ir(2) S(2) Ir(1) N(1) 87.9(4) 1_555 1_555 1_555 1_555 yes
Ir(2) S(2) C(5) C(6) -161.1(7) 1_555 1_555 1_555 1_555 yes
Ir(2) S(2) C(5) C(7) -39.0(10) 1_555 1_555 1_555 1_555 yes
Ir(2) S(2) C(5) C(8) 83.1(7) 1_555 1_555 1_555 1_555 yes
Ir(2) P(2) C(27) C(28) 134.1(9) 1_555 1_555 1_555 1_555 yes
Ir(2) P(2) C(27) C(32) -46.9(9) 1_555 1_555 1_555 1_555 yes
Ir(2) P(2) C(33) C(34) 157.3(7) 1_555 1_555 1_555 1_555 yes
Ir(2) P(2) C(33) C(38) -21.6(9) 1_555 1_555 1_555 1_555 yes
Ir(2) P(2) C(39) C(40) -45.5(8) 1_555 1_555 1_555 1_555 yes
Ir(2) P(2) C(39) C(44) 140.0(7) 1_555 1_555 1_555 1_555 yes
S(1) Ir(1) Ir(2) S(2) 93.72(9) 1_555 1_555 1_555 1_555 yes
S(1) Ir(1) Ir(2) P(2) 52.7(1) 1_555 1_555 1_555 1_555 yes
S(1) Ir(1) Ir(2) N(2) -134.2(3) 1_555 1_555 1_555 1_555 yes
S(1) Ir(1) S(2) C(5) -165.6(4) 1_555 1_555 1_555 1_555 yes
S(1) Ir(1) P(1) C(9) -29.1(3) 1_555 1_555 1_555 1_555 yes
S(1) Ir(1) P(1) C(15) -150.1(3) 1_555 1_555 1_555 1_555 yes
S(1) Ir(1) P(1) C(21) 91.4(3) 1_555 1_555 1_555 1_555 yes
S(1) Ir(1) N(1) O(1) -112(8) 1_555 1_555 1_555 1_555 yes
S(1) Ir(2) Ir(1) S(2) -93.72(9) 1_555 1_555 1_555 1_555 yes
S(1) Ir(2) Ir(1) P(1) -47.2(1) 1_555 1_555 1_555 1_555 yes
S(1) Ir(2) Ir(1) N(1) 134.2(3) 1_555 1_555 1_555 1_555 yes
S(1) Ir(2) S(2) C(5) 166.3(4) 1_555 1_555 1_555 1_555 yes
S(1) Ir(2) P(2) C(27) 58.1(3) 1_555 1_555 1_555 1_555 yes
S(1) Ir(2) P(2) C(33) -179.9(3) 1_555 1_555 1_555 1_555 yes
S(1) Ir(2) P(2) C(39) -64.5(3) 1_555 1_555 1_555 1_555 yes
S(1) Ir(2) N(2) O(2) 121(6) 1_555 1_555 1_555 1_555 yes
S(2) Ir(1) Ir(2) P(2) -41.0(1) 1_555 1_555 1_555 1_555 yes
S(2) Ir(1) Ir(2) N(2) 132.1(3) 1_555 1_555 1_555 1_555 yes
S(2) Ir(1) S(1) C(1) 165.1(3) 1_555 1_555 1_555 1_555 yes
S(2) Ir(1) P(1) C(9) 46.3(3) 1_555 1_555 1_555 1_555 yes
S(2) Ir(1) P(1) C(15) -74.7(3) 1_555 1_555 1_555 1_555 yes
S(2) Ir(1) P(1) C(21) 166.8(3) 1_555 1_555 1_555 1_555 yes
S(2) Ir(1) N(1) O(1) 118(8) 1_555 1_555 1_555 1_555 yes
S(2) Ir(2) Ir(1) P(1) 46.5(1) 1_555 1_555 1_555 1_555 yes
S(2) Ir(2) Ir(1) N(1) -132.1(3) 1_555 1_555 1_555 1_555 yes
S(2) Ir(2) S(1) C(1) -164.7(3) 1_555 1_555 1_555 1_555 yes
S(2) Ir(2) P(2) C(27) -17.6(3) 1_555 1_555 1_555 1_555 yes
S(2) Ir(2) P(2) C(33) 104.4(3) 1_555 1_555 1_555 1_555 yes
S(2) Ir(2) P(2) C(39) -140.2(3) 1_555 1_555 1_555 1_555 yes
S(2) Ir(2) N(2) O(2) -108(6) 1_555 1_555 1_555 1_555 yes
P(1) Ir(1) Ir(2) P(2) 5.4(2) 1_555 1_555 1_555 1_555 yes
P(1) Ir(1) Ir(2) N(2) 178.5(4) 1_555 1_555 1_555 1_555 yes
P(1) Ir(1) S(1) C(1) -99.6(3) 1_555 1_555 1_555 1_555 yes
P(1) Ir(1) S(2) C(5) 99.6(4) 1_555 1_555 1_555 1_555 yes
P(1) Ir(1) N(1) O(1) 3(9) 1_555 1_555 1_555 1_555 yes
P(1) C(9) C(10) C(11) 175.2(9) 1_555 1_555 1_555 1_555 yes
P(1) C(9) C(14) C(13) -175.0(8) 1_555 1_555 1_555 1_555 yes
P(1) C(15) C(16) C(17) 178.2(9) 1_555 1_555 1_555 1_555 yes
P(1) C(15) C(20) C(19) -176.3(10) 1_555 1_555 1_555 1_555 yes
P(1) C(21) C(22) C(23) -178.7(8) 1_555 1_555 1_555 1_555 yes
P(1) C(21) C(26) C(25) 179.2(9) 1_555 1_555 1_555 1_555 yes
P(2) Ir(2) Ir(1) N(1) -173.1(3) 1_555 1_555 1_555 1_555 yes
P(2) Ir(2) S(1) C(1) 100.1(3) 1_555 1_555 1_555 1_555 yes
P(2) Ir(2) S(2) C(5) -93.8(4) 1_555 1_555 1_555 1_555 yes
P(2) Ir(2) N(2) O(2) 2(7) 1_555 1_555 1_555 1_555 yes
P(2) C(27) C(28) C(29) 177(1) 1_555 1_555 1_555 1_555 yes
P(2) C(27) C(32) C(31) -176.6(9) 1_555 1_555 1_555 1_555 yes
P(2) C(33) C(34) C(35) -179.9(8) 1_555 1_555 1_555 1_555 yes
P(2) C(33) C(38) C(37) 179.8(8) 1_555 1_555 1_555 1_555 yes
P(2) C(39) C(40) C(41) -174.1(9) 1_555 1_555 1_555 1_555 yes
P(2) C(39) C(44) C(43) 175.0(8) 1_555 1_555 1_555 1_555 yes
N(1) Ir(1) Ir(2) N(2) 0.0(4) 1_555 1_555 1_555 1_555 yes
N(1) Ir(1) S(1) C(1) 18.8(5) 1_555 1_555 1_555 1_555 yes
N(1) Ir(1) S(2) C(5) -17.9(6) 1_555 1_555 1_555 1_555 yes
N(1) Ir(1) P(1) C(9) -172.3(4) 1_555 1_555 1_555 1_555 yes
N(1) Ir(1) P(1) C(15) 66.7(4) 1_555 1_555 1_555 1_555 yes
N(1) Ir(1) P(1) C(21) -51.9(4) 1_555 1_555 1_555 1_555 yes
N(2) Ir(2) S(1) C(1) -17.6(6) 1_555 1_555 1_555 1_555 yes
N(2) Ir(2) S(2) C(5) 17.8(6) 1_555 1_555 1_555 1_555 yes
N(2) Ir(2) P(2) C(27) -157.9(5) 1_555 1_555 1_555 1_555 yes
N(2) Ir(2) P(2) C(33) -35.8(5) 1_555 1_555 1_555 1_555 yes
N(2) Ir(2) P(2) C(39) 79.6(4) 1_555 1_555 1_555 1_555 yes
C(9) P(1) C(15) C(16) 23.3(9) 1_555 1_555 1_555 1_555 yes
C(9) P(1) C(15) C(20) -158.6(8) 1_555 1_555 1_555 1_555 yes
C(9) P(1) C(21) C(22) -54.8(9) 1_555 1_555 1_555 1_555 yes
C(9) P(1) C(21) C(26) 127.3(9) 1_555 1_555 1_555 1_555 yes
C(9) C(10) C(11) C(12) 0(1) 1_555 1_555 1_555 1_555 yes
C(9) C(14) C(13) C(12) 0(1) 1_555 1_555 1_555 1_555 yes
C(10) C(9) P(1) C(15) 52.0(9) 1_555 1_555 1_555 1_555 yes
C(10) C(9) P(1) C(21) 159.0(8) 1_555 1_555 1_555 1_555 yes
C(10) C(9) C(14) C(13) 0(1) 1_555 1_555 1_555 1_555 yes
C(10) C(11) C(12) C(13) -1(1) 1_555 1_555 1_555 1_555 yes
C(11) C(10) C(9) C(14) 0(1) 1_555 1_555 1_555 1_555 yes
C(11) C(12) C(13) C(14) 1(1) 1_555 1_555 1_555 1_555 yes
C(14) C(9) P(1) C(15) -133.5(8) 1_555 1_555 1_555 1_555 yes
C(14) C(9) P(1) C(21) -26.6(9) 1_555 1_555 1_555 1_555 yes
C(15) P(1) C(21) C(22) 53.7(8) 1_555 1_555 1_555 1_555 yes
C(15) P(1) C(21) C(26) -124.2(9) 1_555 1_555 1_555 1_555 yes
C(15) C(16) C(17) C(18) 0(1) 1_555 1_555 1_555 1_555 yes
C(15) C(20) C(19) C(18) -3(2) 1_555 1_555 1_555 1_555 yes
C(16) C(15) P(1) C(21) -85.4(9) 1_555 1_555 1_555 1_555 yes
C(16) C(15) C(20) C(19) 1(1) 1_555 1_555 1_555 1_555 yes
C(16) C(17) C(18) C(19) -1(2) 1_555 1_555 1_555 1_555 yes
C(17) C(16) C(15) C(20) 0(1) 1_555 1_555 1_555 1_555 yes
C(17) C(18) C(19) C(20) 3(2) 1_555 1_555 1_555 1_555 yes
C(20) C(15) P(1) C(21) 92.6(8) 1_555 1_555 1_555 1_555 yes
C(21) C(22) C(23) C(24) 0(1) 1_555 1_555 1_555 1_555 yes
C(21) C(26) C(25) C(24) 0(1) 1_555 1_555 1_555 1_555 yes
C(22) C(21) C(26) C(25) 1(1) 1_555 1_555 1_555 1_555 yes
C(22) C(23) C(24) C(25) 2(1) 1_555 1_555 1_555 1_555 yes
C(23) C(22) C(21) C(26) 0(1) 1_555 1_555 1_555 1_555 yes
C(23) C(24) C(25) C(26) -1(1) 1_555 1_555 1_555 1_555 yes
C(27) P(2) C(33) C(34) -74.1(9) 1_555 1_555 1_555 1_555 yes
C(27) P(2) C(33) C(38) 107.0(8) 1_555 1_555 1_555 1_555 yes
C(27) P(2) C(39) C(40) -174.9(7) 1_555 1_555 1_555 1_555 yes
C(27) P(2) C(39) C(44) 10.6(9) 1_555 1_555 1_555 1_555 yes
C(27) C(28) C(29) C(30) 0(2) 1_555 1_555 1_555 1_555 yes
C(27) C(32) C(31) C(30) -3(1) 1_555 1_555 1_555 1_555 yes
C(28) C(27) P(2) C(33) 7(1) 1_555 1_555 1_555 1_555 yes
C(28) C(27) P(2) C(39) -97.4(10) 1_555 1_555 1_555 1_555 yes
C(28) C(27) C(32) C(31) 2(1) 1_555 1_555 1_555 1_555 yes
C(28) C(29) C(30) C(31) -1(2) 1_555 1_555 1_555 1_555 yes
C(29) C(28) C(27) C(32) -1(1) 1_555 1_555 1_555 1_555 yes
C(29) C(30) C(31) C(32) 2(1) 1_555 1_555 1_555 1_555 yes
C(32) C(27) P(2) C(33) -173.1(8) 1_555 1_555 1_555 1_555 yes
C(32) C(27) P(2) C(39) 81.7(9) 1_555 1_555 1_555 1_555 yes
C(33) P(2) C(39) C(40) 76.7(8) 1_555 1_555 1_555 1_555 yes
C(33) P(2) C(39) C(44) -97.8(8) 1_555 1_555 1_555 1_555 yes
C(33) C(34) C(35) C(36) 0(1) 1_555 1_555 1_555 1_555 yes
C(33) C(38) C(37) C(36) 0(1) 1_555 1_555 1_555 1_555 yes
C(34) C(33) P(2) C(39) 33.3(9) 1_555 1_555 1_555 1_555 yes
C(34) C(33) C(38) C(37) 0(1) 1_555 1_555 1_555 1_555 yes
C(34) C(35) C(36) C(37) 0(1) 1_555 1_555 1_555 1_555 yes
C(35) C(34) C(33) C(38) -1(1) 1_555 1_555 1_555 1_555 yes
C(35) C(36) C(37) C(38) 0(1) 1_555 1_555 1_555 1_555 yes
C(38) C(33) P(2) C(39) -145.6(8) 1_555 1_555 1_555 1_555 yes
C(39) C(40) C(41) C(42) -1(1) 1_555 1_555 1_555 1_555 yes
C(39) C(44) C(43) C(42) -1(1) 1_555 1_555 1_555 1_555 yes
C(40) C(39) C(44) C(43) 0(1) 1_555 1_555 1_555 1_555 yes
C(40) C(41) C(42) C(43) 0(1) 1_555 1_555 1_555 1_555 yes
C(41) C(40) C(39) C(44) 0(1) 1_555 1_555 1_555 1_555 yes
C(41) C(42) C(43) C(44) 1(1) 1_555 1_555 1_555 1_555 yes
